data_4077353
loop_
_publ_author_name
'Pugh, Stephen M.'
'Tr\"osch, Dominique J. M.'
'Skinner, Michael E. G.'
'Gade, Lutz H.'
'Mountford, Philip'

_publ_section_title
;
 Group 5 Imido Complexes Supported by Diamido&#x2212;pyridine
 Ligands:&#x00A0; Aryloxide, Amide, Benzamidinate, Alkyl, and
 Cyclopentadienyl Derivatives
;
_journal_issue 16
_journal_name_full Organometallics
_journal_page_first 3531
_journal_paper_doi 10.1021/om0103153
_journal_volume 20
_journal_year 2001
_chemical_compound_source
;
 [Nb(NBu-t){MeC(2-NC5H4)(CH2NSiMe3)2}Cl(py)] + LiCH(SiMe3)2
;
_chemical_formula_moiety ' C26 H57 N4 Nb Si4 '
_chemical_formula_sum 'C26 H57 N4 Nb Si4'
_chemical_formula_weight 631.03
_chemical_melting_point ?
_chemical_name_systematic
;
 [Nb(NBu-t){MeC(2-NC5H4)(CH2NSiMe3)2}{CH(SiMe3)2}]
;
_space_group_IT_number 2
_symmetry_cell_setting triclinic
_symmetry_space_group_name_Hall '-P 1'
_symmetry_space_group_name_H-M 'P -1'
_atom_sites_solution_hydrogens geom
_atom_sites_solution_primary direct
_cell_angle_alpha 92.37(5)
_cell_angle_beta 93.16(5)
_cell_angle_gamma 92.05(4)
_cell_formula_units_Z 4.00
_cell_length_a 11.296(6)
_cell_length_b 17.556(7)
_cell_length_c 18.07(1)
_cell_measurement_reflns_used 23
_cell_measurement_temperature 170
_cell_measurement_theta_max 26
_cell_measurement_theta_min 5
_cell_volume 3572(3)
_computing_cell_refinement 'CAD-4 software (Enraf-Nonius, 1989)'
_computing_data_reduction
;
RC93 (Watkin, D.J., Prout, C.K., Lilley, P.M.deQ. 1994)
;
_computing_molecular_graphics
;SHELXTL/PC (Sheldrick, 1994) 
CRYSTALS Issue 10 (Watkin et al, 1996)
;
_computing_structure_refinement
;
CRYSTALS Issue 10 (Watkin et al, 1996)
;
_computing_structure_solution 'SIR92 (Altomare, et al, 1994)'
_diffrn_ambient_temperature 170
_diffrn_measurement_device 'Enraf-nonius CAD4 '
_diffrn_measurement_method 2\q/\w
_diffrn_radiation_monochromator graphite
_diffrn_radiation_type 'Cu K\a'
_diffrn_radiation_wavelength 1.54180
_diffrn_reflns_av_R_equivalents 0.03
_diffrn_reflns_limit_h_max 14
_diffrn_reflns_limit_h_min -14
_diffrn_reflns_limit_k_max 21
_diffrn_reflns_limit_k_min -21
_diffrn_reflns_limit_l_max 0
_diffrn_reflns_limit_l_min -22
_diffrn_reflns_number 14970
_diffrn_reflns_theta_max 74.90
_diffrn_reflns_theta_min 2.45
_diffrn_standards_decay_% 9.69
_diffrn_standards_interval_time '60 minutes'
_diffrn_standards_number 3
_exptl_absorpt_coefficient_mu 4.26
_exptl_absorpt_correction_T_max 1.00
_exptl_absorpt_correction_T_min 0.71
_exptl_absorpt_correction_type psi-scan
_exptl_absorpt_process_details '\y scan,(North et al, 1968)'
_exptl_crystal_colour colourless
_exptl_crystal_density_diffrn 1.17
_exptl_crystal_density_meas ?
_exptl_crystal_density_method none
_exptl_crystal_description block
_exptl_crystal_F_000 1352
_exptl_crystal_size_max 0.80
_exptl_crystal_size_mid 0.65
_exptl_crystal_size_min 0.50
_refine_diff_density_max 0.97
_refine_diff_density_min -2.20
_refine_ls_abs_structure_details 'from Flack enantiopole'
_refine_ls_abs_structure_Flack 0
_refine_ls_extinction_coef 83.4(83)
_refine_ls_extinction_method 'Larson 1970 Crystallographic Computing eq 22'
_refine_ls_goodness_of_fit_obs 0.9920
_refine_ls_hydrogen_treatment riding
_refine_ls_matrix_type blocked
_refine_ls_number_parameters 633
_refine_ls_number_reflns 11933
_refine_ls_number_restraints 0
_refine_ls_R_factor_obs 0.0531
_refine_ls_shift/esd_max 0.064
_refine_ls_structure_factor_coef F
_refine_ls_weighting_scheme 'Chebychev polynomial'
_refine_ls_wR_factor_obs 0.0615
_reflns_limit_h_max 14
_reflns_limit_h_min -14
_reflns_limit_k_max 21
_reflns_limit_k_min -21
_reflns_limit_l_max 22
_reflns_limit_l_min 0
_reflns_number_observed 11933
_reflns_number_total 14493
_reflns_observed_criterion >3.00\s(I)
_cod_data_source_file om0103153.cif
_cod_data_source_block COMPOUND_9
_cod_depositor_comments
;
The following automatic conversions were performed:

'_chemical_melting_point' value 'not measured' was changed to '?' -
the value is undefined or not given.

'_symmetry_cell_setting' value
'Triclinic' changed to 'triclinic' according to
/home/saulius/struct/CIF-dictionaries/cif_core.dic dictionary named
'cif_core.dic' version 2.4.2 from 2011-04-26.

Automatic conversion script
Id: cif_fix_values 1715 2011-07-08 13:25:40Z adriana 

The following automatic conversions were performed:

'_exptl_crystal_density_meas' value 'none' was changed to '?' - the
value is perceived as not measured.

Automatic conversion script
Id: cif_fix_values 3008 2015-01-20 13:52:24Z robertas 

The following automatic conversions were performed:

'_atom_sites_solution_primary' value 'direct methods' was changed to
'direct'.

'_atom_sites_solution_hydrogens' value 'geometric' was changed to
'geom'.

Automatic conversion script
Id: cif_fix_values 6452 2018-10-05 10:23:21Z andrius 
;
_cod_original_cell_volume 3572.9(7)
_cod_original_sg_symbol_H-M 'P -1 '
_cod_original_formula_sum ' C26 H57 N4 Nb Si4 '
_cod_database_code 4077353

loop_
_symmetry_equiv_pos_as_xyz
x,y,z
-x,-y,-z

loop_
_atom_site_aniso_label
_atom_site_aniso_U_11
_atom_site_aniso_U_22
_atom_site_aniso_U_33
_atom_site_aniso_U_23
_atom_site_aniso_U_13
_atom_site_aniso_U_12
Nb1 0.0266(1) 0.0255(1) 0.0225(1) 0.00157(9) -0.00030(9) 0.00008(9)
N1 0.038(1) 0.032(1) 0.031(1) 0.000(1) -0.002(1) -0.005(1)
N2 0.031(1) 0.027(1) 0.027(1) 0.001(1) 0.001(1) 0.003(1)
N3 0.031(1) 0.028(1) 0.024(1) 0.0011(9) 0.000(1) -0.003(1)
N4 0.035(1) 0.039(2) 0.045(2) -0.012(1) 0.012(1) -0.005(1)
Si1 0.0470(5) 0.0304(4) 0.0284(4) -0.0007(3) -0.0046(4) 0.0120(4)
Si2 0.0407(5) 0.0445(5) 0.0237(4) 0.0012(3) 0.0045(3) -0.0049(4)
Si3 0.0312(4) 0.0338(4) 0.0415(5) 0.0026(4) 0.0049(4) -0.0035(4)
Si4 0.0315(4) 0.0407(5) 0.0465(5) 0.0126(4) -0.0061(4) -0.0006(4)
C1 0.057(2) 0.036(2) 0.035(2) -0.010(1) 0.001(2) -0.004(2)
C2 0.085(4) 0.110(5) 0.125(6) -0.070(5) -0.045(4) 0.011(4)
C3 0.198(8) 0.039(3) 0.062(3) -0.008(2) 0.013(4) -0.016(4)
C4 0.089(4) 0.072(3) 0.075(3) -0.024(3) 0.027(3) 0.000(3)
C5 0.046(2) 0.044(2) 0.051(2) -0.013(2) 0.017(2) -0.001(2)
C6 0.053(2) 0.030(2) 0.039(2) -0.006(1) 0.003(2) -0.002(1)
C7 0.038(2) 0.031(2) 0.039(2) 0.002(1) -0.005(1) -0.005(1)
C8 0.031(2) 0.034(2) 0.032(2) 0.002(1) 0.002(1) -0.001(1)
C9 0.031(2) 0.033(2) 0.025(1) -0.000(1) -0.002(1) 0.001(1)
C10 0.024(1) 0.032(2) 0.025(1) -0.002(1) 0.001(1) 0.001(1)
C11 0.032(2) 0.028(1) 0.025(1) -0.001(1) 0.001(1) 0.003(1)
C12 0.031(1) 0.027(1) 0.027(1) 0.002(1) 0.001(1) -0.000(1)
C13 0.029(2) 0.039(2) 0.037(2) -0.007(1) 0.004(1) 0.005(1)
C14 0.072(3) 0.039(2) 0.062(3) 0.017(2) 0.008(2) 0.015(2)
C15 0.061(3) 0.050(2) 0.059(2) 0.001(2) 0.009(2) 0.025(2)
C16 0.112(4) 0.049(2) 0.053(3) -0.005(2) -0.040(3) 0.028(3)
C17 0.063(3) 0.067(3) 0.028(2) 0.002(2) -0.002(2) -0.000(2)
C18 0.046(2) 0.081(3) 0.038(2) -0.012(2) 0.011(2) 0.012(2)
C19 0.083(3) 0.066(3) 0.040(2) 0.007(2) 0.012(2) -0.027(3)
C20 0.030(1) 0.032(2) 0.033(2) 0.005(1) 0.003(1) 0.002(1)
C21 0.043(2) 0.057(2) 0.057(2) -0.000(2) 0.014(2) 0.002(2)
C22 0.050(2) 0.056(2) 0.065(3) -0.002(2) 0.007(2) -0.016(2)
C23 0.053(2) 0.039(2) 0.059(2) 0.017(2) 0.015(2) 0.004(2)
C24 0.040(2) 0.041(2) 0.062(2) 0.020(2) -0.004(2) 0.003(2)
C25 0.072(3) 0.075(3) 0.043(2) 0.015(2) -0.018(2) -0.012(2)
C26 0.030(2) 0.062(3) 0.093(3) 0.030(2) -0.002(2) 0.009(2)
Nb101 0.0279(1) 0.0222(1) 0.0203(1) 0.00104(8) 0.00074(9) 0.00080(9)
N101 0.037(1) 0.027(1) 0.027(1) 0.004(1) 0.002(1) 0.005(1)
N102 0.035(1) 0.023(1) 0.024(1) 0.0002(9) 0.003(1) 0.003(1)
N103 0.034(1) 0.027(1) 0.025(1) 0.002(1) 0.002(1) -0.001(1)
N104 0.031(1) 0.040(2) 0.050(2) 0.019(1) 0.003(1) 0.001(1)
Si101 0.0393(5) 0.0365(4) 0.0238(4) -0.0025(3) 0.0045(3) 0.0024(4)
Si102 0.0425(5) 0.0287(4) 0.0349(4) 0.0003(3) -0.0058(4) -0.0070(4)
Si103 0.0355(4) 0.0332(4) 0.0329(4) -0.0018(3) 0.0078(3) 0.0013(4)
Si104 0.0320(4) 0.0364(5) 0.0368(5) -0.0011(4) -0.0038(4) -0.0012(4)
C101 0.049(2) 0.031(2) 0.030(2) 0.007(1) 0.002(1) 0.008(1)
C102 0.090(3) 0.044(2) 0.045(2) 0.007(2) 0.008(2) 0.027(2)
C103 0.063(3) 0.056(2) 0.040(2) 0.014(2) -0.009(2) 0.007(2)
C104 0.063(3) 0.048(2) 0.064(3) 0.026(2) 0.011(2) -0.001(2)
C105 0.040(2) 0.048(2) 0.057(2) 0.024(2) 0.006(2) 0.002(2)
C106 0.046(2) 0.031(2) 0.043(2) 0.012(1) -0.007(2) 0.003(1)
C107 0.040(2) 0.031(2) 0.043(2) 0.002(1) -0.002(1) 0.007(1)
C108 0.038(2) 0.036(2) 0.037(2) 0.003(1) 0.007(1) 0.006(1)
C109 0.033(2) 0.029(1) 0.028(1) 0.001(1) -0.003(1) -0.001(1)
C110 0.028(1) 0.030(2) 0.028(1) 0.005(1) -0.000(1) 0.001(1)
C111 0.035(2) 0.025(1) 0.028(1) 0.004(1) -0.001(1) 0.003(1)
C112 0.034(2) 0.028(1) 0.025(1) 0.004(1) -0.001(1) -0.000(1)
C113 0.029(2) 0.039(2) 0.043(2) 0.010(1) 0.004(1) 0.001(1)
C114 0.086(3) 0.045(2) 0.028(2) 0.005(1) 0.010(2) 0.018(2)
C115 0.067(3) 0.042(2) 0.032(2) -0.005(1) -0.004(2) 0.012(2)
C116 0.051(3) 0.118(4) 0.042(2) -0.020(3) 0.018(2) -0.015(3)
C117 0.072(3) 0.053(3) 0.067(3) 0.004(2) 0.010(2) -0.024(2)
C118 0.068(3) 0.030(2) 0.064(3) -0.006(2) -0.015(2) 0.003(2)
C119 0.069(3) 0.046(2) 0.046(2) -0.007(2) -0.022(2) -0.006(2)
C120 0.029(1) 0.027(1) 0.031(1) 0.002(1) 0.003(1) -0.000(1)
C121 0.050(2) 0.042(2) 0.031(2) -0.005(1) 0.010(1) -0.002(2)
C122 0.062(2) 0.035(2) 0.054(2) -0.005(2) 0.010(2) 0.008(2)
C123 0.040(2) 0.066(3) 0.053(2) -0.002(2) 0.014(2) -0.001(2)
C124 0.049(2) 0.057(3) 0.061(3) 0.010(2) -0.013(2) 0.006(2)
C125 0.038(2) 0.042(2) 0.069(3) -0.001(2) -0.006(2) -0.007(2)
C126 0.053(2) 0.071(3) 0.038(2) -0.013(2) -0.003(2) -0.004(2)

loop_
_atom_site_label
_atom_site_fract_x
_atom_site_fract_y
_atom_site_fract_z
_atom_site_U_iso_or_equiv
_atom_site_occupancy
_atom_site_thermal_displace_type
Nb1 1.02915(2) 0.67887(1) 0.26346(1) 0.0249 1.0000 Uani
N1 1.0332(3) 0.7627(2) 0.3218(1) 0.0341 1.0000 Uani
N2 0.9333(2) 0.6918(1) 0.1685(1) 0.0281 1.0000 Uani
N3 0.9315(2) 0.5969(1) 0.3060(1) 0.0279 1.0000 Uani
N4 0.9293(3) 0.4620(2) 0.0918(2) 0.0399 1.0000 Uani
Si1 0.85481(9) 0.76697(5) 0.13319(5) 0.0353 1.0000 Uani
Si2 0.85358(9) 0.59487(6) 0.38743(5) 0.0364 1.0000 Uani
Si3 1.31518(8) 0.70661(5) 0.20684(5) 0.0355 1.0000 Uani
Si4 1.27645(8) 0.57616(6) 0.31861(6) 0.0396 1.0000 Uani
C1 1.0445(4) 0.8323(2) 0.3688(2) 0.0429 1.0000 Uani
C2 1.1544(6) 0.8300(4) 0.4193(4) 0.1103 1.0000 Uani
C3 1.0494(8) 0.9004(3) 0.3208(3) 0.1001 1.0000 Uani
C4 0.9370(6) 0.8382(3) 0.4162(3) 0.0787 1.0000 Uani
C5 0.9222(4) 0.3979(2) 0.0488(2) 0.0470 1.0000 Uani
C6 0.8227(3) 0.3502(2) 0.0394(2) 0.0407 1.0000 Uani
C7 0.7249(3) 0.3683(2) 0.0785(2) 0.0365 1.0000 Uani
C8 0.7304(3) 0.4343(2) 0.1232(2) 0.0324 1.0000 Uani
C9 0.8331(3) 0.4807(2) 0.1278(2) 0.0301 1.0000 Uani
C10 0.8454(3) 0.5546(2) 0.1755(2) 0.0273 1.0000 Uani
C11 0.9176(3) 0.6140(2) 0.1326(2) 0.0281 1.0000 Uani
C12 0.9148(3) 0.5346(2) 0.2481(2) 0.0283 1.0000 Uani
C13 0.7241(3) 0.5852(2) 0.1929(2) 0.0355 1.0000 Uani
C14 0.9549(4) 0.8471(2) 0.1083(3) 0.0568 1.0000 Uani
C15 0.7502(4) 0.8036(3) 0.2007(3) 0.0560 1.0000 Uani
C16 0.7661(6) 0.7353(3) 0.0468(3) 0.0727 1.0000 Uani
C17 0.9591(4) 0.6171(3) 0.4685(2) 0.0530 1.0000 Uani
C18 0.7329(4) 0.6651(3) 0.3848(2) 0.0549 1.0000 Uani
C19 0.7841(5) 0.4980(3) 0.3981(2) 0.0633 1.0000 Uani
C20 1.2078(3) 0.6367(2) 0.2457(2) 0.0315 1.0000 Uani
C21 1.4065(4) 0.6604(3) 0.1353(2) 0.0521 1.0000 Uani
C22 1.4191(4) 0.7566(3) 0.2790(3) 0.0573 1.0000 Uani
C23 1.2356(4) 0.7822(2) 0.1577(2) 0.0495 1.0000 Uani
C24 1.1842(3) 0.4874(2) 0.3337(2) 0.0473 1.0000 Uani
C25 1.2971(5) 0.6297(3) 0.4102(2) 0.0640 1.0000 Uani
C26 1.4242(3) 0.5402(3) 0.2912(3) 0.0612 1.0000 Uani
H21 1.1628(6) 0.8755(4) 0.4508(4) 0.1387 1.0000 Uiso
H22 1.2224(6) 0.8261(4) 0.3900(4) 0.1387 1.0000 Uiso
H23 1.1483(6) 0.7863(4) 0.4493(4) 0.1387 1.0000 Uiso
H31 1.0564(8) 0.9465(3) 0.3515(3) 0.1026 1.0000 Uiso
H32 1.1167(8) 0.8973(3) 0.2908(3) 0.1026 1.0000 Uiso
H33 0.9781(8) 0.9006(3) 0.2894(3) 0.1026 1.0000 Uiso
H41 0.9444(6) 0.8841(3) 0.4471(3) 0.0999 1.0000 Uiso
H42 0.9322(6) 0.7949(3) 0.4468(3) 0.0999 1.0000 Uiso
H43 0.8664(6) 0.8392(3) 0.3842(3) 0.0999 1.0000 Uiso
H51 0.9911(4) 0.3845(2) 0.0231(2) 0.0584 1.0000 Uiso
H61 0.8214(3) 0.3057(2) 0.0065(2) 0.0488 1.0000 Uiso
H71 0.6548(3) 0.3355(2) 0.0750(2) 0.0452 1.0000 Uiso
H81 0.6635(3) 0.4484(2) 0.1505(2) 0.0402 1.0000 Uiso
H111 0.9951(3) 0.5946(2) 0.1270(2) 0.0353 1.0000 Uiso
H112 0.8784(3) 0.6185(2) 0.0845(2) 0.0353 1.0000 Uiso
H121 0.9920(3) 0.5190(2) 0.2354(2) 0.0357 1.0000 Uiso
H122 0.8728(3) 0.4928(2) 0.2688(2) 0.0357 1.0000 Uiso
H131 0.7354(3) 0.6319(2) 0.2225(2) 0.0435 1.0000 Uiso
H132 0.6797(3) 0.5947(2) 0.1476(2) 0.0435 1.0000 Uiso
H133 0.6812(3) 0.5483(2) 0.2199(2) 0.0435 1.0000 Uiso
H141 0.9081(4) 0.8873(2) 0.0894(3) 0.0728 1.0000 Uiso
H142 1.0016(4) 0.8658(2) 0.1517(3) 0.0728 1.0000 Uiso
H143 1.0064(4) 0.8297(2) 0.0712(3) 0.0728 1.0000 Uiso
H151 0.7083(4) 0.8451(3) 0.1801(3) 0.0731 1.0000 Uiso
H152 0.7934(4) 0.8211(3) 0.2458(3) 0.0731 1.0000 Uiso
H153 0.6945(4) 0.7634(3) 0.2112(3) 0.0731 1.0000 Uiso
H161 0.7233(6) 0.7773(3) 0.0281(3) 0.0864 1.0000 Uiso
H162 0.8185(6) 0.7173(3) 0.0104(3) 0.0864 1.0000 Uiso
H163 0.7111(6) 0.6947(3) 0.0574(3) 0.0864 1.0000 Uiso
H171 0.9168(4) 0.6161(3) 0.5131(2) 0.0612 1.0000 Uiso
H172 0.9957(4) 0.6668(3) 0.4643(2) 0.0612 1.0000 Uiso
H173 1.0191(4) 0.5797(3) 0.4702(2) 0.0612 1.0000 Uiso
H181 0.6912(4) 0.6631(3) 0.4296(2) 0.0647 1.0000 Uiso
H182 0.7675(4) 0.7153(3) 0.3807(2) 0.0647 1.0000 Uiso
H183 0.6785(4) 0.6530(3) 0.3429(2) 0.0647 1.0000 Uiso
H191 0.7415(5) 0.4975(3) 0.4426(2) 0.0758 1.0000 Uiso
H192 0.8452(5) 0.4614(3) 0.4008(2) 0.0758 1.0000 Uiso
H193 0.7303(5) 0.4851(3) 0.3561(2) 0.0758 1.0000 Uiso
H201 1.2105(3) 0.5983(2) 0.2064(2) 0.0397 1.0000 Uiso
H211 1.4602(4) 0.6978(3) 0.1169(2) 0.0654 1.0000 Uiso
H212 1.4508(4) 0.6205(3) 0.1570(2) 0.0654 1.0000 Uiso
H213 1.3549(4) 0.6391(3) 0.0951(2) 0.0654 1.0000 Uiso
H221 1.4712(4) 0.7915(3) 0.2557(3) 0.0740 1.0000 Uiso
H222 1.4651(4) 0.7198(3) 0.3045(3) 0.0740 1.0000 Uiso
H223 1.3739(4) 0.7842(3) 0.3139(3) 0.0740 1.0000 Uiso
H231 1.2924(4) 0.8172(2) 0.1387(2) 0.0634 1.0000 Uiso
H232 1.1875(4) 0.8090(2) 0.1915(2) 0.0634 1.0000 Uiso
H233 1.1860(4) 0.7593(2) 0.1174(2) 0.0634 1.0000 Uiso
H241 1.2227(3) 0.4588(2) 0.3716(2) 0.0600 1.0000 Uiso
H242 1.1071(3) 0.5009(2) 0.3486(2) 0.0600 1.0000 Uiso
H243 1.1760(3) 0.4569(2) 0.2882(2) 0.0600 1.0000 Uiso
H251 1.3321(5) 0.5974(3) 0.4463(2) 0.0749 1.0000 Uiso
H252 1.3483(5) 0.6739(3) 0.4055(2) 0.0749 1.0000 Uiso
H253 1.2215(5) 0.6454(3) 0.4257(2) 0.0749 1.0000 Uiso
H261 1.4576(3) 0.5097(3) 0.3294(3) 0.0719 1.0000 Uiso
H262 1.4773(3) 0.5828(3) 0.2840(3) 0.0719 1.0000 Uiso
H263 1.4124(3) 0.5098(3) 0.2458(3) 0.0719 1.0000 Uiso
Nb101 0.55676(2) 0.15731(1) 0.26127(1) 0.0235 1.0000 Uani
N101 0.5718(2) 0.0765(1) 0.3158(1) 0.0303 1.0000 Uani
N102 0.4742(2) 0.2421(1) 0.3125(1) 0.0273 1.0000 Uani
N103 0.4451(2) 0.1341(1) 0.1744(1) 0.0289 1.0000 Uani
N104 0.4358(3) 0.3617(2) 0.1031(2) 0.0400 1.0000 Uani
Si101 0.42356(8) 0.26202(5) 0.40104(5) 0.0332 1.0000 Uani
Si102 0.36237(9) 0.05261(5) 0.14139(5) 0.0359 1.0000 Uani
Si103 0.78595(8) 0.13823(5) 0.14086(5) 0.0338 1.0000 Uani
Si104 0.84556(8) 0.22670(5) 0.29471(5) 0.0354 1.0000 Uani
C101 0.5887(3) 0.0104(2) 0.3618(2) 0.0362 1.0000 Uani
C102 0.6433(5) -0.0531(2) 0.3168(2) 0.0590 1.0000 Uani
C103 0.6755(4) 0.0339(3) 0.4283(2) 0.0530 1.0000 Uani
C104 0.4698(4) -0.0163(3) 0.3890(3) 0.0576 1.0000 Uani
C105 0.4228(3) 0.4217(2) 0.0605(2) 0.0475 1.0000 Uani
C106 0.3215(3) 0.4625(2) 0.0548(2) 0.0399 1.0000 Uani
C107 0.2262(3) 0.4400(2) 0.0950(2) 0.0379 1.0000 Uani
C108 0.2373(3) 0.3762(2) 0.1381(2) 0.0367 1.0000 Uani
C109 0.3430(3) 0.3382(2) 0.1411(2) 0.0300 1.0000 Uani
C110 0.3638(3) 0.2686(2) 0.1877(2) 0.0289 1.0000 Uani
C111 0.4424(3) 0.2993(2) 0.2567(2) 0.0294 1.0000 Uani
C112 0.4284(3) 0.2099(2) 0.1406(2) 0.0290 1.0000 Uani
C113 0.2463(3) 0.2334(2) 0.2117(2) 0.0368 1.0000 Uani
C114 0.4889(5) 0.2001(2) 0.4713(2) 0.0524 1.0000 Uani
C115 0.4646(4) 0.3632(2) 0.4295(2) 0.0473 1.0000 Uani
C116 0.2581(4) 0.2497(4) 0.4022(3) 0.0709 1.0000 Uani
C117 0.2521(5) 0.0214(3) 0.2082(3) 0.0643 1.0000 Uani
C118 0.4643(4) -0.0264(2) 0.1236(3) 0.0545 1.0000 Uani
C119 0.2800(4) 0.0705(2) 0.0521(2) 0.0550 1.0000 Uani
C120 0.7300(3) 0.1956(2) 0.2207(2) 0.0289 1.0000 Uani
C121 0.6862(3) 0.1446(2) 0.0550(2) 0.0408 1.0000 Uani
C122 0.7959(4) 0.0350(2) 0.1614(2) 0.0502 1.0000 Uani
C123 0.9384(4) 0.1703(3) 0.1139(2) 0.0529 1.0000 Uani
C124 0.9457(4) 0.1480(3) 0.3204(3) 0.0560 1.0000 Uani
C125 0.9369(4) 0.3100(2) 0.2645(3) 0.0504 1.0000 Uani
C126 0.7780(4) 0.2608(3) 0.3817(2) 0.0549 1.0000 Uani
H1021 0.6534(5) -0.0965(2) 0.3469(2) 0.0717 1.0000 Uiso
H1022 0.7190(5) -0.0359(2) 0.3008(2) 0.0717 1.0000 Uiso
H1023 0.5914(5) -0.0674(2) 0.2742(2) 0.0717 1.0000 Uiso
H1031 0.6867(4) -0.0089(3) 0.4590(2) 0.0660 1.0000 Uiso
H1032 0.7505(4) 0.0507(3) 0.4109(2) 0.0660 1.0000 Uiso
H1033 0.6428(4) 0.0748(3) 0.4566(2) 0.0660 1.0000 Uiso
H1041 0.4807(4) -0.0596(3) 0.4190(3) 0.0746 1.0000 Uiso
H1042 0.4378(4) 0.0243(3) 0.4180(3) 0.0746 1.0000 Uiso
H1043 0.4161(4) -0.0302(3) 0.3473(3) 0.0746 1.0000 Uiso
H1051 0.4884(3) 0.4370(2) 0.0322(2) 0.0593 1.0000 Uiso
H1061 0.3166(3) 0.5058(2) 0.0241(2) 0.0486 1.0000 Uiso
H1071 0.1542(3) 0.4675(2) 0.0934(2) 0.0468 1.0000 Uiso
H1081 0.1721(3) 0.3588(2) 0.1656(2) 0.0456 1.0000 Uiso
H1111 0.5150(3) 0.3204(2) 0.2396(2) 0.0357 1.0000 Uiso
H1112 0.4005(3) 0.3389(2) 0.2811(2) 0.0357 1.0000 Uiso
H1121 0.5054(3) 0.2314(2) 0.1317(2) 0.0369 1.0000 Uiso
H1122 0.3833(3) 0.2013(2) 0.0943(2) 0.0369 1.0000 Uiso
H1131 0.2623(3) 0.1899(2) 0.2407(2) 0.0460 1.0000 Uiso
H1132 0.2068(3) 0.2705(2) 0.2409(2) 0.0460 1.0000 Uiso
H1133 0.1966(3) 0.2176(2) 0.1686(2) 0.0460 1.0000 Uiso
H1141 0.4593(5) 0.2128(2) 0.5189(2) 0.0613 1.0000 Uiso
H1142 0.5736(5) 0.2078(2) 0.4737(2) 0.0613 1.0000 Uiso
H1143 0.4684(5) 0.1477(2) 0.4577(2) 0.0613 1.0000 Uiso
H1151 0.4374(4) 0.3745(2) 0.4780(2) 0.0544 1.0000 Uiso
H1152 0.5492(4) 0.3708(2) 0.4305(2) 0.0544 1.0000 Uiso
H1153 0.4283(4) 0.3963(2) 0.3947(2) 0.0544 1.0000 Uiso
H1161 0.2337(4) 0.2611(4) 0.4513(3) 0.0764 1.0000 Uiso
H1162 0.2218(4) 0.2839(4) 0.3684(3) 0.0764 1.0000 Uiso
H1163 0.2341(4) 0.1981(4) 0.3873(3) 0.0764 1.0000 Uiso
H1171 0.2085(5) -0.0235(3) 0.1883(3) 0.0764 1.0000 Uiso
H1172 0.2926(5) 0.0104(3) 0.2544(3) 0.0764 1.0000 Uiso
H1173 0.1982(5) 0.0616(3) 0.2162(3) 0.0764 1.0000 Uiso
H1181 0.4189(4) -0.0714(2) 0.1058(3) 0.0664 1.0000 Uiso
H1182 0.5080(4) -0.0367(2) 0.1689(3) 0.0664 1.0000 Uiso
H1183 0.5185(4) -0.0119(2) 0.0871(3) 0.0664 1.0000 Uiso
H1191 0.2348(4) 0.0253(2) 0.0349(2) 0.0677 1.0000 Uiso
H1192 0.3352(4) 0.0841(2) 0.0159(2) 0.0677 1.0000 Uiso
H1193 0.2274(4) 0.1116(2) 0.0596(2) 0.0677 1.0000 Uiso
H1201 0.7324(3) 0.2422(2) 0.1947(2) 0.0381 1.0000 Uiso
H1211 0.7167(3) 0.1144(2) 0.0154(2) 0.0506 1.0000 Uiso
H1212 0.6831(3) 0.1968(2) 0.0414(2) 0.0506 1.0000 Uiso
H1213 0.6078(3) 0.1257(2) 0.0643(2) 0.0506 1.0000 Uiso
H1221 0.8246(4) 0.0078(2) 0.1192(2) 0.0609 1.0000 Uiso
H1222 0.8497(4) 0.0299(2) 0.2037(2) 0.0609 1.0000 Uiso
H1223 0.7189(4) 0.0143(2) 0.1715(2) 0.0609 1.0000 Uiso
H1231 0.9617(4) 0.1386(3) 0.0731(2) 0.0666 1.0000 Uiso
H1232 0.9944(4) 0.1667(3) 0.1554(2) 0.0666 1.0000 Uiso
H1233 0.9363(4) 0.2223(3) 0.0995(2) 0.0666 1.0000 Uiso
H1241 1.0034(4) 0.1659(3) 0.3587(3) 0.0685 1.0000 Uiso
H1242 0.9854(4) 0.1308(3) 0.2775(3) 0.0685 1.0000 Uiso
H1243 0.8987(4) 0.1065(3) 0.3378(3) 0.0685 1.0000 Uiso
H1251 0.9959(4) 0.3258(2) 0.3028(3) 0.0613 1.0000 Uiso
H1252 0.9750(4) 0.2954(2) 0.2202(3) 0.0613 1.0000 Uiso
H1253 0.8860(4) 0.3515(2) 0.2547(3) 0.0613 1.0000 Uiso
H1261 0.8399(4) 0.2760(3) 0.4184(2) 0.0683 1.0000 Uiso
H1262 0.7301(4) 0.3036(3) 0.3714(2) 0.0683 1.0000 Uiso
H1263 0.7295(4) 0.2205(3) 0.4000(2) 0.0683 1.0000 Uiso

loop_
_atom_type_symbol
_atom_type_scat_dispersion_real
_atom_type_scat_dispersion_imag
_atom_type_scat_Cromer_Mann_a1
_atom_type_scat_Cromer_Mann_b1
_atom_type_scat_Cromer_Mann_a2
_atom_type_scat_Cromer_Mann_b2
_atom_type_scat_Cromer_Mann_a3
_atom_type_scat_Cromer_Mann_b3
_atom_type_scat_Cromer_Mann_a4
_atom_type_scat_Cromer_Mann_b4
_atom_type_scat_Cromer_Mann_c
_atom_type_scat_source
'C   ' 0.0170 0.0090 2.3100 20.8439 1.0200 10.2075 1.5886 0.5687 0.8650 51.6512 0.2156 International_Tables_Vol_IV_Table_2.2B
'H   ' 0.0000 0.0000 0.4930 10.5109 0.3229 26.1257 0.1402 3.1424 0.0408 57.7997 0.0030 International_Tables_Vol_IV_Table_2.2B
'N   ' 0.0290 0.0180 12.2126 0.0057 3.1322 9.8933 2.0125 28.9975 1.1663 0.5826 -11.5290 International_Tables_Vol_IV_Table_2.2B
'Nb  ' -0.2480 2.4820 17.6142 1.1887 12.0144 11.7660 4.0418 0.2048 3.5335 69.7957 3.7559 International_Tables_Vol_IV_Table_2.2B
'Si  ' 0.2440 0.3300 6.2915 2.4386 3.0353 32.3337 1.9891 0.6785 1.5410 81.6937 1.1407 International_Tables_Vol_IV_Table_2.2B

loop_
_geom_angle_atom_site_label_1
_geom_angle_atom_site_label_2
_geom_angle_atom_site_label_3
_geom_angle
_geom_angle_publ_flag
N1 Nb1 N2 111.6(1) yes
N1 Nb1 N3 110.3(1) yes
N2 Nb1 N3 99.6(1) yes
N1 Nb1 C20 112.6(1) yes
N2 Nb1 C20 112.9(1) yes
N3 Nb1 C20 109.0(1) yes
Nb1 N1 C1 176.4(3) yes
Nb1 N2 Si1 133.3(1) yes
Nb1 N2 C11 105.5(2) yes
Si1 N2 C11 120.2(2) yes
Nb1 N3 Si2 131.7(1) yes
Nb1 N3 C12 106.7(2) yes
Si2 N3 C12 120.9(2) yes
C5 N4 C9 117.8(3) yes
N2 Si1 C14 112.0(2) yes
N2 Si1 C15 111.1(2) yes
C14 Si1 C15 108.8(2) yes
N2 Si1 C16 110.6(2) yes
C14 Si1 C16 106.6(3) yes
C15 Si1 C16 107.6(3) yes
N3 Si2 C17 109.0(2) yes
N3 Si2 C18 110.6(2) yes
C17 Si2 C18 110.4(2) yes
N3 Si2 C19 110.7(2) yes
C17 Si2 C19 108.1(2) yes
C18 Si2 C19 108.1(2) yes
C20 Si3 C21 112.0(2) yes
C20 Si3 C22 113.7(2) yes
C21 Si3 C22 108.0(2) yes
C20 Si3 C23 111.0(2) yes
C21 Si3 C23 105.0(2) yes
C22 Si3 C23 106.6(2) yes
C20 Si4 C24 112.8(2) yes
C20 Si4 C25 111.4(2) yes
C24 Si4 C25 106.9(2) yes
C20 Si4 C26 111.6(2) yes
C24 Si4 C26 104.6(2) yes
C25 Si4 C26 109.1(3) yes
N1 C1 C2 109.2(4) yes
N1 C1 C3 109.3(3) yes
C2 C1 C3 111.1(5) yes
N1 C1 C4 109.9(3) yes
C2 C1 C4 108.7(5) yes
C3 C1 C4 108.6(5) yes
N4 C5 C6 124.1(3) yes
C5 C6 C7 118.1(3) yes
C6 C7 C8 118.7(3) yes
C7 C8 C9 119.7(3) yes
N4 C9 C8 121.6(3) yes
N4 C9 C10 115.7(3) yes
C8 C9 C10 122.6(3) yes
C9 C10 C11 107.8(2) yes
C9 C10 C12 105.8(2) yes
C11 C10 C12 110.7(2) yes
C9 C10 C13 111.8(3) yes
C11 C10 C13 110.5(3) yes
C12 C10 C13 110.2(3) yes
N2 C11 C10 115.9(2) yes
N3 C12 C10 115.9(2) yes
Nb1 C20 Si3 115.7(2) yes
Nb1 C20 Si4 117.5(2) yes
Si3 C20 Si4 114.0(2) yes
N101 Nb101 N102 112.9(1) yes
N101 Nb101 N103 110.7(1) yes
N102 Nb101 N103 100.6(1) yes
N101 Nb101 C120 111.2(1) yes
N102 Nb101 C120 112.5(1) yes
N103 Nb101 C120 108.3(1) yes
Nb101 N101 C101 177.9(2) yes
Nb101 N102 Si101 137.0(1) yes
Nb101 N102 C111 108.3(2) yes
Si101 N102 C111 114.5(2) yes
Nb101 N103 Si102 133.9(2) yes
Nb101 N103 C112 104.3(2) yes
Si102 N103 C112 121.5(2) yes
C105 N104 C109 118.3(3) yes
N102 Si101 C114 112.3(2) yes
N102 Si101 C115 108.9(2) yes
C114 Si101 C115 108.4(2) yes
N102 Si101 C116 111.9(2) yes
C114 Si101 C116 107.5(3) yes
C115 Si101 C116 107.7(2) yes
N103 Si102 C117 112.1(2) yes
N103 Si102 C118 109.4(2) yes
C117 Si102 C118 109.1(2) yes
N103 Si102 C119 110.6(2) yes
C117 Si102 C119 107.9(2) yes
C118 Si102 C119 107.6(2) yes
C120 Si103 C121 111.3(2) yes
C120 Si103 C122 111.9(2) yes
C121 Si103 C122 107.6(2) yes
C120 Si103 C123 114.0(2) yes
C121 Si103 C123 105.6(2) yes
C122 Si103 C123 106.0(2) yes
C120 Si104 C124 112.4(2) yes
C120 Si104 C125 110.4(2) yes
C124 Si104 C125 109.4(2) yes
C120 Si104 C126 111.8(2) yes
C124 Si104 C126 107.0(2) yes
C125 Si104 C126 105.6(2) yes
N101 C101 C102 109.5(3) yes
N101 C101 C103 108.9(3) yes
C102 C101 C103 108.1(3) yes
N101 C101 C104 109.4(3) yes
C102 C101 C104 110.7(4) yes
C103 C101 C104 110.2(3) yes
N104 C105 C106 124.0(3) yes
C105 C106 C107 118.3(3) yes
C106 C107 C108 118.4(3) yes
C107 C108 C109 119.8(3) yes
N104 C109 C108 121.2(3) yes
N104 C109 C110 115.3(3) yes
C108 C109 C110 123.5(3) yes
C109 C110 C111 105.1(2) yes
C109 C110 C112 107.9(2) yes
C111 C110 C112 111.7(3) yes
C109 C110 C113 111.3(3) yes
C111 C110 C113 110.4(3) yes
C112 C110 C113 110.2(3) yes
N102 C111 C110 115.9(2) yes
N103 C112 C110 115.5(2) yes
Nb101 C120 Si103 116.6(2) yes
Nb101 C120 Si104 115.1(2) yes
Si103 C120 Si104 114.9(2) yes

loop_
_geom_bond_atom_site_label_1
_geom_bond_atom_site_label_2
_geom_bond_distance
_geom_bond_publ_flag
Nb1 N1 1.772(3) yes
Nb1 N2 2.003(3) yes
Nb1 N3 1.986(3) yes
Nb1 C20 2.210(3) yes
N1 C1 1.458(4) yes
N2 Si1 1.740(3) yes
N2 C11 1.488(4) yes
N3 Si2 1.758(3) yes
N3 C12 1.482(4) yes
N4 C5 1.338(5) yes
N4 C9 1.340(4) yes
Si1 C14 1.858(5) yes
Si1 C15 1.857(4) yes
Si1 C16 1.862(5) yes
Si2 C17 1.857(4) yes
Si2 C18 1.870(5) yes
Si2 C19 1.869(4) yes
Si3 C20 1.879(3) yes
Si3 C21 1.875(4) yes
Si3 C22 1.874(5) yes
Si3 C23 1.858(4) yes
Si4 C20 1.879(3) yes
Si4 C24 1.881(4) yes
Si4 C25 1.868(5) yes
Si4 C26 1.890(4) yes
C1 C2 1.502(7) yes
C1 C3 1.507(6) yes
C1 C4 1.528(6) yes
C5 C6 1.376(5) yes
C6 C7 1.383(5) yes
C7 C8 1.382(5) yes
C8 C9 1.391(4) yes
C9 C10 1.525(4) yes
C10 C11 1.559(4) yes
C10 C12 1.551(4) yes
C10 C13 1.534(4) yes
Nb101 N101 1.768(3) yes
Nb101 N102 2.006(3) yes
Nb101 N103 1.978(3) yes
Nb101 C120 2.219(3) yes
N101 C101 1.467(4) yes
N102 Si101 1.755(3) yes
N102 C111 1.491(4) yes
N103 Si102 1.746(3) yes
N103 C112 1.500(4) yes
N104 C105 1.337(5) yes
N104 C109 1.347(4) yes
Si101 C114 1.846(4) yes
Si101 C115 1.863(4) yes
Si101 C116 1.875(5) yes
Si102 C117 1.866(5) yes
Si102 C118 1.863(4) yes
Si102 C119 1.861(4) yes
Si103 C120 1.876(3) yes
Si103 C121 1.876(4) yes
Si103 C122 1.871(4) yes
Si103 C123 1.888(4) yes
Si104 C120 1.868(3) yes
Si104 C124 1.874(4) yes
Si104 C125 1.877(4) yes
Si104 C126 1.872(4) yes
C101 C102 1.523(5) yes
C101 C103 1.541(5) yes
C101 C104 1.520(6) yes
C105 C106 1.373(5) yes
C106 C107 1.387(5) yes
C107 C108 1.395(5) yes
C108 C109 1.388(5) yes
C109 C110 1.530(4) yes
C110 C111 1.556(4) yes
C110 C112 1.539(4) yes
C110 C113 1.536(4) yes
